data_7718852
loop_
_publ_author_name
'Shutilov, Ilia D.'
'Volodin, Pavel A.'
'Ovsyannikov, Alexander S.'
'Pyataev, Andrew V.'
'Frantsuzova, Lyubov V.'
'Gerasimova, Daria P.'
'Khamatgalimov, Ayrat R.'
'Solovieva, Svetlana E.'
'Antipin, Igor S.'

_publ_section_title
;
 Intermolecular &#x3c0;-stacking stabilization of a new high-M/L-ratio
 coordination motif for a dinuclear Fe(III) complex supported by a
 "salen-type" Schiff base derivative of <i>o</i>-xylylenediamine.
;
_journal_issue 26
_journal_name_full 'Dalton transactions (Cambridge, England : 2003)'
_journal_page_first 10222
_journal_page_last 10226
_journal_paper_doi 10.1039/d5dt00856e
_journal_volume 54
_journal_year 2025
_chemical_formula_moiety 'C28 H32 Br2 Cl2 Fe2 N2 O8'
_chemical_formula_sum 'C28 H32 Br2 Cl2 Fe2 N2 O8'
_chemical_formula_weight 866.97
_space_group_crystal_system monoclinic
_space_group_IT_number 13
_space_group_name_Hall '-P 2yc'
_space_group_name_H-M_alt 'P 1 2/c 1'
_atom_sites_solution_hydrogens geom
_atom_sites_solution_primary dual
_audit_creation_date 2025-02-21
_audit_creation_method
;
Olex2 1.5
(compiled 2021.12.09 svn.r5202d8cf for OlexSys, GUI svn.r6439)
;
_audit_update_record
;
2025-03-04 deposited with the CCDC.	2025-06-09 downloaded from the CCDC.
;
_cell_angle_alpha 90
_cell_angle_beta 110.849(3)
_cell_angle_gamma 90
_cell_formula_units_Z 2
_cell_length_a 11.9195(13)
_cell_length_b 13.4258(14)
_cell_length_c 12.5162(13)
_cell_measurement_reflns_used 9938
_cell_measurement_temperature 150.00
_cell_measurement_theta_max 29.52
_cell_measurement_theta_min 2.31
_cell_volume 1871.8(3)
_computing_cell_refinement 'SAINT V8.40B (?, 2016)'
_computing_data_reduction 'SAINT V8.40B (?, 2016)'
_computing_molecular_graphics 'Olex2 1.5 (Dolomanov et al., 2009)'
_computing_publication_material 'Olex2 1.5 (Dolomanov et al., 2009)'
_computing_structure_refinement 'XL  (Sheldrick, 2008)'
_computing_structure_solution 'SHELXT 2018/2 (Sheldrick, 2018)'
_diffrn_ambient_temperature 150.00
_diffrn_measured_fraction_theta_full 0.999
_diffrn_measured_fraction_theta_max 0.999
_diffrn_measurement_device_type 'Bruker APEX-II CCD'
_diffrn_measurement_method '\f and \w scans'
_diffrn_radiation_probe x-ray
_diffrn_radiation_type MoK\a
_diffrn_radiation_wavelength 0.71073
_diffrn_reflns_av_R_equivalents 0.0615
_diffrn_reflns_av_unetI/netI 0.0299
_diffrn_reflns_Laue_measured_fraction_full 0.999
_diffrn_reflns_Laue_measured_fraction_max 0.999
_diffrn_reflns_limit_h_max 14
_diffrn_reflns_limit_h_min -14
_diffrn_reflns_limit_k_max 16
_diffrn_reflns_limit_k_min -16
_diffrn_reflns_limit_l_max 15
_diffrn_reflns_limit_l_min -15
_diffrn_reflns_number 35651
_diffrn_reflns_point_group_measured_fraction_full 0.999
_diffrn_reflns_point_group_measured_fraction_max 0.999
_diffrn_reflns_theta_full 25.242
_diffrn_reflns_theta_max 25.998
_diffrn_reflns_theta_min 2.309
_diffrn_source_current 1.4
_diffrn_source_power 0.07
_diffrn_source_voltage 50.0
_diffrn_standards_number 0
_exptl_absorpt_coefficient_mu 3.096
_exptl_absorpt_correction_T_max 0.9281
_exptl_absorpt_correction_T_min 0.7519
_exptl_absorpt_correction_type none
_exptl_absorpt_process_details
;
SADABS-2016/2 (Bruker,2016/2) was used for absorption correction.
wR2(int) was 0.1408 before and 0.0679 after correction.
The Ratio of minimum to maximum transmission is 0.8101.
The \l/2 correction factor is 0.00150.
;
_exptl_crystal_colour yellow
_exptl_crystal_colour_primary yellow
_exptl_crystal_density_diffrn 1.538
_exptl_crystal_description prism
_exptl_crystal_F_000 868
_exptl_crystal_size_max 0.408
_exptl_crystal_size_mid 0.076
_exptl_crystal_size_min 0.064
_refine_diff_density_max 1.449
_refine_diff_density_min -1.014
_refine_diff_density_rms 0.105
_refine_ls_extinction_method none
_refine_ls_goodness_of_fit_ref 1.067
_refine_ls_hydrogen_treatment constr
_refine_ls_matrix_type full
_refine_ls_number_parameters 202
_refine_ls_number_reflns 3681
_refine_ls_number_restraints 33
_refine_ls_restrained_S_all 1.065
_refine_ls_R_factor_all 0.0609
_refine_ls_R_factor_gt 0.0506
_refine_ls_shift/su_max 0.000
_refine_ls_shift/su_mean 0.000
_refine_ls_structure_factor_coef Fsqd
_refine_ls_weighting_details 'w=1/[\s^2^(Fo^2^)+(0.0561P)^2^+6.2818P] where P=(Fo^2^+2Fc^2^)/3'
_refine_ls_weighting_scheme calc
_refine_ls_wR_factor_gt 0.1239
_refine_ls_wR_factor_ref 0.1298
_reflns_Friedel_coverage 0.000
_reflns_number_gt 3058
_reflns_number_total 3681
_reflns_threshold_expression 'I > 2\s(I)'
_cod_data_source_file d5dt00856e2.cif
_cod_data_source_block lub148_0m
_cod_depositor_comments 'Adding full bibliography for 7718850--7718852.cif.'
_cod_original_sg_symbol_H-M 'P 2/c'
_cod_database_code 7718852
_shelx_shelxl_version_number 2019/1
_shelx_space_group_comment
;
The symmetry employed for this shelxl refinement is uniquely defined
by the following loop, which should always be used as a source of
symmetry information in preference to the above space-group names.
They are only intended as comments.
;
_shelx_estimated_absorpt_t_max 0.826
_shelx_estimated_absorpt_t_min 0.365
_olex2_refinement_description
;
1. Fixed Uiso
 At 1.2 times of:
  All C(H) groups, All C(H,H) groups
 At 1.5 times of:
  All C(H,H,H) groups
2. Rigid bond restraints
 O4, Fe1, O3, O2
 with sigma for 1-2 distances of 0.002 and sigma for 1-3 distances of 0.002
3. Uiso/Uaniso restraints and constraints
Fe1 \\sim O4 \\sim O3 \\sim O2: within 2A with sigma of 0.02 and sigma for
terminal atoms of 0.04 within 2A
4. Rigid body (RIGU) restrains
 Fe1, O4, O3, O2
 with sigma for 1-2 distances of 0.02 and sigma for 1-3 distances of 0.02
5.a Secondary CH2 refined with riding coordinates:
 C8(H8A,H8B)
5.b Aromatic/amide H refined with riding coordinates:
 C7(H7), C4(H4), C6(H6), C10(H10), C11(H11)
5.c Idealised Me refined as rotating group:
 C12(H12A,H12B,H12C), C14(H14A,H14B,H14C), C13(H13A,H13B,H13C)
;
_smtbx_masks_void_probe_radius 1.2
_smtbx_masks_void_truncation_radius 1.2
_olex2_submission_special_instructions 'No special instructions were received'

loop_
_space_group_symop_operation_xyz
'x, y, z'
'-x, y, -z+1/2'
'-x, -y, -z'
'x, -y, z-1/2'

loop_
_atom_site_label
_atom_site_type_symbol
_atom_site_fract_x
_atom_site_fract_y
_atom_site_fract_z
_atom_site_U_iso_or_equiv
_atom_site_adp_type
_atom_site_occupancy
_atom_site_site_symmetry_order
_atom_site_calc_flag
_atom_site_refinement_flags_posn
_atom_site_refinement_flags_adp
_atom_site_refinement_flags_occupancy
_atom_site_disorder_assembly
_atom_site_disorder_group
Fe1 Fe 0.89441(5) 0.14112(4) 0.80107(5) 0.02000(16) Uani 1 1 d . U . . .
Br1 Br 0.30156(5) 0.39036(5) 0.49194(7) 0.0670(2) Uani 1 1 d . . . . .
Cl1 Cl 0.90779(9) 0.14450(8) 0.99524(8) 0.0285(2) Uani 1 1 d . . . . .
O4 O 0.9256(2) 0.14499(19) 0.6548(2) 0.0219(5) Uani 1 1 d . U . . .
O2 O 0.7251(2) 0.1269(2) 0.7297(2) 0.0262(6) Uani 1 1 d . U . . .
O1 O 0.5153(2) 0.0462(2) 0.6323(2) 0.0279(7) Uani 1 1 d . . . . .
O3 O 0.9001(3) -0.0159(2) 0.8122(3) 0.0326(7) Uani 1 1 d . U . . .
N1 N 0.8627(3) 0.2975(2) 0.7883(3) 0.0220(7) Uani 1 1 d . . . . .
C2 C 0.6363(4) 0.1873(3) 0.6783(3) 0.0247(8) Uani 1 1 d . . . . .
C1 C 0.6490(4) 0.2916(3) 0.6745(4) 0.0281(9) Uani 1 1 d . . . . .
C7 C 0.7627(4) 0.3401(3) 0.7334(4) 0.0284(9) Uani 1 1 d . . . . .
H7 H 0.763191 0.410795 0.731173 0.034 Uiso 1 1 calc R U . . .
C9 C 0.9813(4) 0.4582(3) 0.7972(4) 0.0285(9) Uani 1 1 d . . . . .
C3 C 0.5189(4) 0.1467(3) 0.6238(4) 0.0269(9) Uani 1 1 d . . . . .
C12 C 0.3990(4) 0.0012(4) 0.5866(4) 0.0339(10) Uani 1 1 d . . . . .
H12A H 0.364044 0.014425 0.504280 0.051 Uiso 1 1 calc R U . . .
H12B H 0.347033 0.029312 0.624468 0.051 Uiso 1 1 calc R U . . .
H12C H 0.406393 -0.070829 0.599657 0.051 Uiso 1 1 calc R U . . .
C8 C 0.9660(4) 0.3621(3) 0.8535(4) 0.0287(9) Uani 1 1 d . . . . .
H8A H 1.040523 0.322619 0.870672 0.034 Uiso 1 1 calc R U . . .
H8B H 0.958036 0.378898 0.927532 0.034 Uiso 1 1 calc R U . . .
C4 C 0.4222(4) 0.2078(4) 0.5704(4) 0.0341(10) Uani 1 1 d . . . . .
H4 H 0.344295 0.180006 0.535655 0.041 Uiso 1 1 calc R U . . .
C14 C 0.8390(4) 0.1470(3) 0.5432(3) 0.0277(9) Uani 1 1 d . . . . .
H14A H 0.832940 0.080766 0.508638 0.042 Uiso 1 1 calc R U . . .
H14B H 0.862917 0.195546 0.496943 0.042 Uiso 1 1 calc R U . . .
H14C H 0.760945 0.165932 0.546663 0.042 Uiso 1 1 calc R U . . .
C5 C 0.4388(4) 0.3097(4) 0.5677(4) 0.0379(11) Uani 1 1 d . . . . .
C6 C 0.5490(4) 0.3521(4) 0.6175(4) 0.0377(11) Uani 1 1 d . . . . .
H6 H 0.558414 0.422173 0.613862 0.045 Uiso 1 1 calc R U . . .
C13 C 0.8148(4) -0.0865(3) 0.7423(4) 0.0351(10) Uani 1 1 d . . . . .
H13A H 0.738807 -0.052488 0.701382 0.053 Uiso 1 1 calc R U . . .
H13B H 0.801277 -0.138943 0.790800 0.053 Uiso 1 1 calc R U . . .
H13C H 0.846044 -0.116148 0.686964 0.053 Uiso 1 1 calc R U . . .
C10 C 0.9583(4) 0.5487(3) 0.8400(4) 0.0410(12) Uani 1 1 d . . . . .
H10 H 0.927997 0.549338 0.900665 0.049 Uiso 1 1 calc R U . . .
C11 C 0.9797(5) 0.6382(3) 0.7941(5) 0.0536(17) Uani 1 1 d . . . . .
H11 H 0.965680 0.699580 0.824919 0.064 Uiso 1 1 calc R U . . .

loop_
_atom_site_aniso_label
_atom_site_aniso_U_11
_atom_site_aniso_U_22
_atom_site_aniso_U_33
_atom_site_aniso_U_23
_atom_site_aniso_U_13
_atom_site_aniso_U_12
Fe1 0.0183(3) 0.0180(3) 0.0219(3) 0.0017(2) 0.0049(2) 0.0000(2)
Br1 0.0262(3) 0.0686(4) 0.0912(5) 0.0314(4) 0.0025(3) 0.0127(3)
Cl1 0.0275(5) 0.0340(6) 0.0248(5) 0.0037(4) 0.0100(4) 0.0034(4)
O4 0.0299(14) 0.0171(13) 0.0152(12) -0.0031(10) 0.0037(11) -0.0042(11)
O2 0.0195(11) 0.0250(15) 0.0308(16) -0.0014(12) 0.0050(11) -0.0017(10)
O1 0.0175(13) 0.0374(17) 0.0287(16) -0.0036(13) 0.0079(12) -0.0092(12)
O3 0.0321(15) 0.0192(12) 0.0370(17) 0.0049(12) 0.0006(13) -0.0042(11)
N1 0.0213(16) 0.0187(16) 0.0231(17) -0.0007(13) 0.0043(13) 0.0009(13)
C2 0.0214(19) 0.030(2) 0.023(2) -0.0011(17) 0.0092(16) -0.0005(17)
C1 0.021(2) 0.032(2) 0.030(2) 0.0010(18) 0.0073(17) 0.0008(17)
C7 0.026(2) 0.021(2) 0.037(2) 0.0008(18) 0.0095(18) 0.0024(16)
C9 0.028(2) 0.0123(18) 0.032(2) -0.0047(16) -0.0058(17) 0.0001(16)
C3 0.0193(19) 0.039(2) 0.024(2) -0.0041(18) 0.0100(16) -0.0044(17)
C12 0.023(2) 0.045(3) 0.034(2) -0.011(2) 0.0105(18) -0.012(2)
C8 0.031(2) 0.022(2) 0.023(2) -0.0030(16) -0.0033(17) 0.0006(17)
C4 0.017(2) 0.053(3) 0.029(2) 0.002(2) 0.0057(17) -0.0020(19)
C14 0.0204(19) 0.039(2) 0.0189(19) -0.0040(18) 0.0005(15) -0.0026(17)
C5 0.018(2) 0.050(3) 0.042(3) 0.010(2) 0.0058(19) 0.009(2)
C6 0.026(2) 0.033(3) 0.049(3) 0.005(2) 0.008(2) 0.0051(19)
C13 0.039(3) 0.027(2) 0.034(2) -0.0064(19) 0.007(2) 0.0012(19)
C10 0.035(3) 0.026(2) 0.043(3) -0.011(2) -0.009(2) 0.006(2)
C11 0.062(4) 0.013(2) 0.056(3) -0.0095(19) -0.015(3) 0.009(2)

loop_
_atom_type_symbol
_atom_type_description
_atom_type_scat_dispersion_real
_atom_type_scat_dispersion_imag
_atom_type_scat_source
C C 0.0033 0.0016 'International Tables Vol C Tables 4.2.6.8 and 6.1.1.4'
H H 0.0000 0.0000 'International Tables Vol C Tables 4.2.6.8 and 6.1.1.4'
Br Br -0.2901 2.4595 'International Tables Vol C Tables 4.2.6.8 and 6.1.1.4'
Cl Cl 0.1484 0.1585 'International Tables Vol C Tables 4.2.6.8 and 6.1.1.4'
Fe Fe 0.3463 0.8444 'International Tables Vol C Tables 4.2.6.8 and 6.1.1.4'
N N 0.0061 0.0033 'International Tables Vol C Tables 4.2.6.8 and 6.1.1.4'
O O 0.0106 0.0060 'International Tables Vol C Tables 4.2.6.8 and 6.1.1.4'

loop_
_exptl_crystal_face_index_h
_exptl_crystal_face_index_k
_exptl_crystal_face_index_l
_exptl_crystal_face_perp_dist
-2.00 -1.00 -1.00 0.0760
-2.00 0.00 1.00 0.1210
0.00 0.00 1.00 0.0440
0.00 0.00 -1.00 0.0120
0.00 1.00 -2.00 0.0160
0.00 -1.00 2.00 0.0370
0.00 -2.00 1.00 0.0420
0.00 2.00 -1.00 0.0220
0.00 1.00 1.00 0.0390
0.00 -1.00 -1.00 0.0150
0.00 1.00 0.00 0.0210
1.00 -1.00 -1.00 0.1270
2.00 -1.00 -1.00 0.1740
2.00 1.00 1.00 0.1660

loop_
_geom_angle_atom_site_label_1
_geom_angle_atom_site_label_2
_geom_angle_atom_site_label_3
_geom_angle
_geom_angle_site_symmetry_1
_geom_angle_site_symmetry_3
_geom_angle_publ_flag
O4 Fe1 Cl1 92.39(8) 2_756 . ?
O4 Fe1 Cl1 166.13(8) . . ?
O4 Fe1 O4 73.92(12) . 2_756 ?
O4 Fe1 O3 94.26(12) . . ?
O4 Fe1 O3 90.09(11) 2_756 . ?
O4 Fe1 N1 89.50(12) . . ?
O4 Fe1 N1 97.93(12) 2_756 . ?
O2 Fe1 Cl1 98.95(10) . . ?
O2 Fe1 O4 167.93(12) . 2_756 ?
O2 Fe1 O4 94.87(12) . . ?
O2 Fe1 O3 86.24(12) . . ?
O2 Fe1 N1 86.21(12) . . ?
O3 Fe1 Cl1 87.88(9) . . ?
O3 Fe1 N1 171.83(13) . . ?
N1 Fe1 Cl1 90.21(10) . . ?
Fe1 O4 Fe1 106.00(12) . 2_756 ?
C14 O4 Fe1 127.2(2) . 2_756 ?
C14 O4 Fe1 126.8(3) . . ?
C2 O2 Fe1 134.9(3) . . ?
C3 O1 C12 116.3(3) . . ?
C13 O3 Fe1 128.2(3) . . ?
C7 N1 Fe1 125.9(3) . . ?
C7 N1 C8 117.7(3) . . ?
C8 N1 Fe1 116.3(2) . . ?
O2 C2 C1 123.7(4) . . ?
O2 C2 C3 118.8(4) . . ?
C1 C2 C3 117.4(4) . . ?
C2 C1 C7 121.4(4) . . ?
C6 C1 C2 120.6(4) . . ?
C6 C1 C7 118.0(4) . . ?
N1 C7 C1 126.8(4) . . ?
N1 C7 H7 116.6 . . ?
C1 C7 H7 116.6 . . ?
C9 C9 C8 121.3(2) 2_756 . ?
C10 C9 C9 119.3(3) . 2_756 ?
C10 C9 C8 119.4(4) . . ?
O1 C3 C2 113.3(4) . . ?
O1 C3 C4 125.8(4) . . ?
C4 C3 C2 120.9(4) . . ?
O1 C12 H12A 109.5 . . ?
O1 C12 H12B 109.5 . . ?
O1 C12 H12C 109.5 . . ?
H12A C12 H12B 109.5 . . ?
H12A C12 H12C 109.5 . . ?
H12B C12 H12C 109.5 . . ?
N1 C8 C9 117.0(3) . . ?
N1 C8 H8A 108.0 . . ?
N1 C8 H8B 108.0 . . ?
C9 C8 H8A 108.0 . . ?
C9 C8 H8B 108.0 . . ?
H8A C8 H8B 107.3 . . ?
C3 C4 H4 120.1 . . ?
C3 C4 C5 119.8(4) . . ?
C5 C4 H4 120.1 . . ?
O4 C14 H14A 109.5 . . ?
O4 C14 H14B 109.5 . . ?
O4 C14 H14C 109.5 . . ?
H14A C14 H14B 109.5 . . ?
H14A C14 H14C 109.5 . . ?
H14B C14 H14C 109.5 . . ?
C4 C5 Br1 117.9(3) . . ?
C6 C5 Br1 120.4(4) . . ?
C6 C5 C4 121.7(4) . . ?
C1 C6 H6 120.2 . . ?
C5 C6 C1 119.7(5) . . ?
C5 C6 H6 120.2 . . ?
O3 C13 H13A 109.5 . . ?
O3 C13 H13B 109.5 . . ?
O3 C13 H13C 109.5 . . ?
H13A C13 H13B 109.5 . . ?
H13A C13 H13C 109.5 . . ?
H13B C13 H13C 109.5 . . ?
C9 C10 H10 119.9 . . ?
C11 C10 C9 120.2(5) . . ?
C11 C10 H10 119.9 . . ?
C10 C11 H11 119.8 . . ?
C11 C11 C10 120.5(3) 2_756 . ?
C11 C11 H11 119.8 2_756 . ?

loop_
_geom_bond_atom_site_label_1
_geom_bond_atom_site_label_2
_geom_bond_distance
_geom_bond_site_symmetry_2
_geom_bond_publ_flag
Fe1 Cl1 2.3787(12) . ?
Fe1 O4 1.994(3) . ?
Fe1 O4 2.017(3) 2_756 ?
Fe1 O2 1.903(3) . ?
Fe1 O3 2.113(3) . ?
Fe1 N1 2.130(3) . ?
Br1 C5 1.909(4) . ?
O4 C14 1.411(5) . ?
O2 C2 1.307(5) . ?
O1 C3 1.356(5) . ?
O1 C12 1.431(5) . ?
O3 C13 1.436(5) . ?
N1 C7 1.279(5) . ?
N1 C8 1.489(5) . ?
C2 C1 1.412(6) . ?
C2 C3 1.429(6) . ?
C1 C7 1.447(6) . ?
C1 C6 1.408(6) . ?
C7 H7 0.9500 . ?
C9 C9 1.402(10) 2_756 ?
C9 C8 1.512(6) . ?
C9 C10 1.394(6) . ?
C3 C4 1.378(6) . ?
C12 H12A 0.9800 . ?
C12 H12B 0.9800 . ?
C12 H12C 0.9800 . ?
C8 H8A 0.9900 . ?
C8 H8B 0.9900 . ?
C4 H4 0.9500 . ?
C4 C5 1.385(7) . ?
C14 H14A 0.9800 . ?
C14 H14B 0.9800 . ?
C14 H14C 0.9800 . ?
C5 C6 1.362(7) . ?
C6 H6 0.9500 . ?
C13 H13A 0.9800 . ?
C13 H13B 0.9800 . ?
C13 H13C 0.9800 . ?
C10 H10 0.9500 . ?
C10 C11 1.394(8) . ?
C11 C11 1.354(13) 2_756 ?
C11 H11 0.9500 . ?

loop_
_geom_torsion_atom_site_label_1
_geom_torsion_atom_site_label_2
_geom_torsion_atom_site_label_3
_geom_torsion_atom_site_label_4
_geom_torsion
_geom_torsion_site_symmetry_1
_geom_torsion_site_symmetry_2
_geom_torsion_site_symmetry_3
_geom_torsion_site_symmetry_4
_geom_torsion_publ_flag
Fe1 O2 C2 C1 -7.3(6) . . . . ?
Fe1 O2 C2 C3 173.6(3) . . . . ?
Fe1 N1 C7 C1 3.9(6) . . . . ?
Fe1 N1 C8 C9 141.8(3) . . . . ?
Br1 C5 C6 C1 179.1(4) . . . . ?
O2 C2 C1 C7 -3.1(7) . . . . ?
O2 C2 C1 C6 -179.9(4) . . . . ?
O2 C2 C3 O1 -0.5(5) . . . . ?
O2 C2 C3 C4 178.7(4) . . . . ?
O1 C3 C4 C5 -179.8(4) . . . . ?
C2 C1 C7 N1 4.0(7) . . . . ?
C2 C1 C6 C5 1.3(7) . . . . ?
C2 C3 C4 C5 1.1(7) . . . . ?
C1 C2 C3 O1 -179.7(4) . . . . ?
C1 C2 C3 C4 -0.4(6) . . . . ?
C7 N1 C8 C9 -40.7(6) . . . . ?
C7 C1 C6 C5 -175.6(5) . . . . ?
C9 C9 C8 N1 -70.9(6) 2_756 . . . ?
C9 C9 C10 C11 -4.1(7) 2_756 . . . ?
C9 C10 C11 C11 1.5(9) . . . 2_756 ?
C3 C2 C1 C7 176.0(4) . . . . ?
C3 C2 C1 C6 -0.8(6) . . . . ?
C3 C4 C5 Br1 179.7(3) . . . . ?
C3 C4 C5 C6 -0.6(7) . . . . ?
C12 O1 C3 C2 175.7(3) . . . . ?
C12 O1 C3 C4 -3.4(6) . . . . ?
C8 N1 C7 C1 -173.4(4) . . . . ?
C8 C9 C10 C11 175.7(4) . . . . ?
C4 C5 C6 C1 -0.7(8) . . . . ?
C6 C1 C7 N1 -179.1(5) . . . . ?
C10 C9 C8 N1 109.4(5) . . . . ?

loop_
_smtbx_masks_void_nr
_smtbx_masks_void_average_x
_smtbx_masks_void_average_y
_smtbx_masks_void_average_z
_smtbx_masks_void_volume
_smtbx_masks_void_count_electrons
_smtbx_masks_void_content
1 0.500 0.334 0.250 181.1 57.9 ?
2 0.500 0.666 0.750 181.1 55.0 ?
